data_4133829
loop_
_publ_author_name
'Garc\'ia-S\'anchez, Alba'
'Gomez-Mendoza, Miguel'
'Barawi, Mariam'
'Villar-Garcia, Ignacio Jose'
'Liras, Marta'
'G\'andara, Felipe'
'de la Pe\~na O'Shea, V\'ictor A'

_publ_section_title
;
 Fundamental Insights in Photoelectrocatalytic Hydrogen Production with a
 Hole-transport Bismuth Metal-organic Framework.
;
_journal_name_full 'Journal of the American Chemical Society'
_journal_paper_doi 10.1021/jacs.9b10261
_journal_year 2019
_chemical_formula_moiety '2(C40 H8 Bi2 O16 S12)'
_chemical_formula_sum 'C80 H Bi4 O32 S24'
_chemical_formula_weight 3079.17
_space_group_crystal_system orthorhombic
_space_group_IT_number 62
_space_group_name_Hall '-P 2ac 2n'
_space_group_name_H-M_alt 'P n m a'
_atom_sites_solution_hydrogens geom
_atom_sites_solution_primary direct
_audit_creation_date 2019-08-27
_audit_creation_method
;
Olex2 1.2
(compiled 2018.05.29 svn.r3508 for OlexSys, GUI svn.r5506)
;
_cell_angle_alpha 90
_cell_angle_beta 90
_cell_angle_gamma 90
_cell_formula_units_Z 1
_cell_length_a 24.257(5)
_cell_length_b 15.144(3)
_cell_length_c 10.676(2)
_cell_measurement_reflns_used 9970
_cell_measurement_temperature 293(2)
_cell_measurement_theta_max 65.17
_cell_measurement_theta_min 4.52
_cell_volume 3921.8(13)
_computing_cell_refinement 'SAINT v8.37A (Bruker, 2015)'
_computing_data_reduction 'SAINT v8.37A (Bruker, 2015)'
_computing_molecular_graphics 'Olex2 (Dolomanov et al., 2009)'
_computing_publication_material 'Olex2 (Dolomanov et al., 2009)'
_computing_structure_refinement 'XL (Sheldrick, 2008)'
_computing_structure_solution 'ShelXS (Sheldrick, 2008)'
_diffrn_ambient_temperature 293(2)
_diffrn_measured_fraction_theta_full 0.991
_diffrn_measured_fraction_theta_max 0.991
_diffrn_measurement_device_type 'Bruker APEX-II CCD'
_diffrn_measurement_method '\f and \w scans'
_diffrn_radiation_type CuK\a
_diffrn_radiation_wavelength 1.54184
_diffrn_reflns_av_R_equivalents 0.0494
_diffrn_reflns_av_unetI/netI 0.0352
_diffrn_reflns_Laue_measured_fraction_full 0.991
_diffrn_reflns_Laue_measured_fraction_max 0.991
_diffrn_reflns_limit_h_max 28
_diffrn_reflns_limit_h_min -27
_diffrn_reflns_limit_k_max 17
_diffrn_reflns_limit_k_min -17
_diffrn_reflns_limit_l_max 12
_diffrn_reflns_limit_l_min -12
_diffrn_reflns_number 21678
_diffrn_reflns_point_group_measured_fraction_full 0.991
_diffrn_reflns_point_group_measured_fraction_max 0.991
_diffrn_reflns_theta_full 65.333
_diffrn_reflns_theta_max 65.333
_diffrn_reflns_theta_min 4.525
_diffrn_standards_number 0
_exptl_absorpt_coefficient_mu 12.071
_exptl_absorpt_correction_T_max 0.5835
_exptl_absorpt_correction_T_min 0.3005
_exptl_absorpt_correction_type multi-scan
_exptl_absorpt_process_details
'SADABS-2016/2 (Bruker,2016/2) was used for absorption correction. wR2(int) was 0.1413 before and 0.0800 after correction. The Ratio of minimum to maximum transmission is 0.5150. The \l/2 correction factor is Not present.'
_exptl_crystal_density_diffrn 1.304
_exptl_crystal_F_000 1453
_refine_diff_density_max 4.825
_refine_diff_density_min -2.289
_refine_diff_density_rms 0.274
_refine_ls_extinction_method none
_refine_ls_goodness_of_fit_ref 1.181
_refine_ls_hydrogen_treatment constr
_refine_ls_matrix_type full
_refine_ls_number_parameters 182
_refine_ls_number_reflns 3472
_refine_ls_number_restraints 5
_refine_ls_restrained_S_all 1.180
_refine_ls_R_factor_all 0.0802
_refine_ls_R_factor_gt 0.0761
_refine_ls_shift/su_max 0.000
_refine_ls_shift/su_mean 0.000
_refine_ls_structure_factor_coef Fsqd
_refine_ls_weighting_details 'w=1/[\s^2^(Fo^2^)+(0.1178P)^2^+77.7462P] where P=(Fo^2^+2Fc^2^)/3'
_refine_ls_weighting_scheme calc
_refine_ls_wR_factor_gt 0.2404
_refine_ls_wR_factor_ref 0.2441
_reflns_Friedel_coverage 0.000
_reflns_number_gt 3203
_reflns_number_total 3472
_reflns_threshold_expression 'I > 2\s(I)'
_cod_data_source_file ja9b10261_si_002.cif
_cod_data_source_block ag125_a_0m_a
_cod_original_cell_volume 3921.9(13)
_cod_database_code 4133829
_shelx_shelxl_version_number 2018/3
_shelx_space_group_comment
;
The symmetry employed for this shelxl refinement is uniquely defined
by the following loop, which should always be used as a source of
symmetry information in preference to the above space-group names.
They are only intended as comments.
;
_olex2_refinement_description
;
1. Fixed Uiso
 At 1.2 times of:
  All C(H) groups
2. Rigid bond restraints
 C00C, C00F, C00J, C00G
 with sigma for 1-2 distances of 0.005 and sigma for 1-3 distances of 0.005
3.a Aromatic/amide H refined with riding coordinates:
 C00J(H00J), C00M(H00M), C00R(H00R)
;
_olex2_submission_special_instructions 'No special instructions were received'

loop_
_space_group_symop_operation_xyz
'x, y, z'
'-x+1/2, -y, z+1/2'
'-x, y+1/2, -z'
'x+1/2, -y+1/2, -z+1/2'
'-x, -y, -z'
'x-1/2, y, -z-1/2'
'x, -y-1/2, z'
'-x-1/2, y-1/2, z-1/2'

loop_
_atom_site_label
_atom_site_type_symbol
_atom_site_fract_x
_atom_site_fract_y
_atom_site_fract_z
_atom_site_U_iso_or_equiv
_atom_site_adp_type
_atom_site_occupancy
_atom_site_site_symmetry_order
_atom_site_calc_flag
_atom_site_refinement_flags_posn
_atom_site_refinement_flags_adp
_atom_site_refinement_flags_occupancy
Bi01 Bi 0.73202(3) 0.750000 0.62461(6) 0.0369(3) Uani 1 2 d S T P
S002 S 0.71600(18) 0.3807(2) 0.7510(3) 0.0489(9) Uani 1 1 d . . .
S003 S 0.7879(3) 0.250000 0.4465(4) 0.0491(12) Uani 1 2 d S T P
S004 S 0.4059(3) 0.750000 0.1516(6) 0.0730(18) Uani 1 2 d S T P
S005 S 0.5316(3) 0.750000 0.3776(6) 0.088(3) Uani 1 2 d S T P
S006 S 0.5629(3) 0.750000 -0.0072(7) 0.115(4) Uani 1 2 d S T P
O007 O 0.3029(6) 0.750000 0.0132(13) 0.047(3) Uani 1 2 d S T P
O008 O 0.6920(6) 0.750000 0.4384(13) 0.056(4) Uani 1 2 d S T P
O009 O 0.7457(7) 0.6014(6) 0.5760(11) 0.077(4) Uani 1 1 d . . .
O00A O 0.7038(6) 0.5819(6) 0.7567(10) 0.069(3) Uani 1 1 d . . .
C00B C 0.7288(5) 0.5555(10) 0.6643(13) 0.039(3) Uiso 1 1 d . . .
C00C C 0.7398(6) 0.2976(8) 0.6544(12) 0.039(3) Uani 1 1 d . U .
O00D O 0.3360(7) 0.750000 -0.177(2) 0.096(7) Uani 1 2 d S T P
O00E O 0.6210(8) 0.750000 0.5722(18) 0.110(9) Uani 1 2 d S T P
C00F C 0.7635(6) 0.3314(8) 0.5475(13) 0.040(3) Uani 1 1 d . U .
C00G C 0.7390(7) 0.4590(9) 0.6445(12) 0.047(3) Uani 1 1 d . U .
C00H C 0.3429(9) 0.750000 -0.061(2) 0.062(6) Uani 1 2 d S T P
C00I C 0.6387(9) 0.750000 0.463(2) 0.058(6) Uani 1 2 d S T P
C00J C 0.7634(6) 0.4206(8) 0.5424(13) 0.042(3) Uani 1 1 d . U .
H00J H 0.778293 0.452640 0.476318 0.051 Uiso 1 1 calc R . .
C00K C 0.5217(10) 0.750000 0.218(2) 0.071(7) Uani 1 2 d S T P
C00L C 0.6033(10) 0.750000 0.356(2) 0.068(7) Uani 1 2 d S T P
C00M C 0.6172(11) 0.750000 0.234(2) 0.076(8) Uani 1 2 d S T P
H00M H 0.653282 0.750000 0.204284 0.091 Uiso 1 2 calc RS T P
C00N C 0.4781(10) 0.750000 0.136(2) 0.070(7) Uani 1 2 d S T P
C00O C 0.3985(10) 0.750000 -0.008(2) 0.068(7) Uani 1 2 d S T P
C00P C 0.5700(11) 0.750000 0.157(3) 0.082(8) Uani 1 2 d S T P
C00Q C 0.4905(10) 0.750000 0.013(3) 0.077(8) Uani 1 2 d S T P
C00R C 0.4467(11) 0.750000 -0.070(3) 0.092(10) Uani 1 2 d S T P
H00R H 0.450186 0.750000 -0.157203 0.111 Uiso 1 2 calc RS T P

loop_
_atom_site_aniso_label
_atom_site_aniso_U_11
_atom_site_aniso_U_22
_atom_site_aniso_U_33
_atom_site_aniso_U_23
_atom_site_aniso_U_13
_atom_site_aniso_U_12
Bi01 0.0549(5) 0.0202(4) 0.0355(5) 0.000 0.0040(3) 0.000
S002 0.089(2) 0.0184(14) 0.0395(17) 0.0000(13) 0.0107(17) 0.0021(15)
S003 0.090(4) 0.021(2) 0.036(2) 0.000 0.011(2) 0.000
S004 0.051(3) 0.112(6) 0.056(3) 0.000 -0.001(3) 0.000
S005 0.051(3) 0.157(8) 0.055(4) 0.000 -0.003(3) 0.000
S006 0.056(4) 0.229(12) 0.060(4) 0.000 0.004(3) 0.000
O007 0.050(7) 0.039(7) 0.052(8) 0.000 0.001(6) 0.000
O008 0.062(9) 0.066(9) 0.039(7) 0.000 -0.006(7) 0.000
O009 0.173(12) 0.006(4) 0.052(6) 0.016(4) 0.040(8) 0.017(6)
O00A 0.125(10) 0.026(5) 0.057(6) -0.008(5) 0.028(7) -0.005(6)
C00C 0.072(9) 0.012(6) 0.033(6) 0.001(5) -0.010(5) -0.001(5)
O00D 0.057(10) 0.16(2) 0.075(12) 0.000 -0.008(9) 0.000
O00E 0.056(10) 0.22(3) 0.058(11) 0.000 0.000(9) 0.000
C00F 0.070(9) 0.012(4) 0.038(6) -0.006(4) 0.003(5) -0.001(5)
C00G 0.088(11) 0.020(6) 0.032(6) -0.009(5) 0.007(6) -0.011(6)
C00H 0.052(12) 0.080(17) 0.054(13) 0.000 -0.017(11) 0.000
C00I 0.052(12) 0.079(16) 0.043(11) 0.000 -0.010(9) 0.000
C00J 0.080(9) 0.014(4) 0.034(6) -0.013(4) 0.006(5) -0.015(5)
C00K 0.055(13) 0.11(2) 0.051(12) 0.000 -0.001(10) 0.000
C00L 0.053(13) 0.10(2) 0.048(12) 0.000 -0.005(10) 0.000
C00M 0.065(15) 0.12(2) 0.044(12) 0.000 -0.005(11) 0.000
C00N 0.040(12) 0.10(2) 0.072(16) 0.000 0.008(11) 0.000
C00O 0.054(13) 0.091(19) 0.060(14) 0.000 0.010(11) 0.000
C00P 0.056(14) 0.12(3) 0.070(16) 0.000 -0.007(13) 0.000
C00Q 0.052(13) 0.11(2) 0.069(16) 0.000 -0.002(12) 0.000
C00R 0.062(15) 0.15(3) 0.065(16) 0.000 -0.012(13) 0.000

loop_
_atom_type_symbol
_atom_type_description
_atom_type_scat_dispersion_real
_atom_type_scat_dispersion_imag
_atom_type_scat_source
Bi Bi -4.0111 8.9310 'International Tables Vol C Tables 4.2.6.8 and 6.1.1.4'
C C 0.0181 0.0091 'International Tables Vol C Tables 4.2.6.8 and 6.1.1.4'
O O 0.0492 0.0322 'International Tables Vol C Tables 4.2.6.8 and 6.1.1.4'
S S 0.3331 0.5567 'International Tables Vol C Tables 4.2.6.8 and 6.1.1.4'
H H 0.0000 0.0000 'International Tables Vol C Tables 4.2.6.8 and 6.1.1.4'

loop_
_geom_angle_atom_site_label_1
_geom_angle_atom_site_label_2
_geom_angle_atom_site_label_3
_geom_angle
_geom_angle_site_symmetry_1
_geom_angle_site_symmetry_3
O007 Bi01 O009 75.4(3) 6_656 7_575
O007 Bi01 O009 75.4(3) 6_656 .
O007 Bi01 O00D 52.9(6) 6_656 6_656
O007 Bi01 O00E 127.7(5) 6_656 .
O007 Bi01 C00H 26.4(6) 6_656 6_656
O007 Bi01 C00I 102.1(6) 6_656 .
O008 Bi01 O007 75.5(5) . 6_656
O008 Bi01 O009 82.1(4) . 7_575
O008 Bi01 O009 82.1(4) . .
O008 Bi01 O00D 128.4(6) . 6_656
O008 Bi01 O00E 52.2(6) . .
O008 Bi01 C00H 101.9(7) . 6_656
O008 Bi01 C00I 26.6(6) . .
O009 Bi01 O009 149.4(5) 7_575 .
O009 Bi01 O00D 84.8(4) 7_575 6_656
O009 Bi01 O00D 84.7(4) . 6_656
O009 Bi01 O00E 95.4(4) 7_575 .
O009 Bi01 O00E 95.4(4) . .
O009 Bi01 C00H 78.9(4) . 6_656
O009 Bi01 C00H 78.9(4) 7_575 6_656
O009 Bi01 C00I 88.8(4) 7_575 .
O009 Bi01 C00I 88.8(4) . .
O00D Bi01 O00E 179.3(6) 6_656 .
O00D Bi01 C00H 26.5(7) 6_656 6_656
O00D Bi01 C00I 155.1(7) 6_656 .
O00E Bi01 C00H 154.1(7) . 6_656
O00E Bi01 C00I 25.6(6) . .
C00H Bi01 C00I 128.6(7) 6_656 .
C00C S002 C00G 90.0(6) . .
C00F S003 C00F 90.2(9) . 7_565
C00O S004 C00N 90.5(12) . .
C00K S005 C00L 90.4(11) . .
C00P S006 C00Q 88.7(13) . .
C00H O007 Bi01 100.1(13) . 6_556
C00I O008 Bi01 104.5(12) . .
C00B O009 Bi01 108.9(9) . .
O009 C00B C00G 112.6(12) . .
O00A C00B O009 126.3(14) . .
O00A C00B C00G 121.0(13) . .
C00C C00C S002 136.8(4) 7_565 .
C00F C00C S002 111.3(9) . .
C00F C00C C00C 111.9(7) . 7_565
C00H O00D Bi01 85.4(15) . 6_556
C00I O00E Bi01 81.5(13) . .
C00C C00F S003 113.0(9) . .
C00J C00F S003 133.2(11) . .
C00J C00F C00C 113.8(12) . .
C00B C00G S002 121.4(10) . .
C00J C00G S002 111.7(10) . .
C00J C00G C00B 126.8(13) . .
O007 C00H Bi01 53.5(10) . 6_556
O007 C00H C00O 118(2) . .
O00D C00H Bi01 68.1(12) . 6_556
O00D C00H O007 122(2) . .
O00D C00H C00O 121(2) . .
C00O C00H Bi01 171.3(18) . 6_556
O008 C00I Bi01 48.8(9) . .
O008 C00I C00L 115(2) . .
O00E C00I Bi01 72.9(13) . .
O00E C00I O008 122(2) . .
O00E C00I C00L 123(2) . .
C00L C00I Bi01 164.2(17) . .
C00F C00J C00G 113.2(13) . .
C00N C00K S005 138(2) . .
C00P C00K S005 111.0(19) . .
C00P C00K C00N 111(2) . .
C00I C00L S005 119.3(18) . .
C00M C00L S005 112.1(19) . .
C00M C00L C00I 129(2) . .
C00L C00M C00P 111(2) . .
C00K C00N S004 135(2) . .
C00Q C00N S004 108.4(19) . .
C00Q C00N C00K 117(2) . .
C00H C00O S004 118.8(18) . .
C00R C00O S004 114(2) . .
C00R C00O C00H 128(2) . .
C00K C00P S006 113(2) . .
C00K C00P C00M 115(3) . .
C00M C00P S006 131(2) . .
C00N C00Q S006 109.8(19) . .
C00N C00Q C00R 117(2) . .
C00R C00Q S006 133(2) . .
C00O C00R C00Q 110(3) . .

loop_
_geom_bond_atom_site_label_1
_geom_bond_atom_site_label_2
_geom_bond_distance
_geom_bond_site_symmetry_2
Bi01 O007 2.263(14) 6_656
Bi01 O008 2.213(14) .
Bi01 O009 2.333(9) 7_575
Bi01 O009 2.333(9) .
Bi01 O00D 2.582(18) 6_656
Bi01 O00E 2.751(18) .
Bi01 C00H 2.77(2) 6_656
Bi01 C00I 2.85(2) .
S002 C00C 1.727(13) .
S002 C00G 1.736(14) .
S003 C00F 1.741(12) 7_565
S003 C00F 1.741(12) .
S004 C00N 1.76(2) .
S004 C00O 1.71(3) .
S005 C00K 1.72(3) .
S005 C00L 1.76(3) .
S006 C00P 1.76(3) .
S006 C00Q 1.77(3) .
O007 C00H 1.25(3) .
O008 C00I 1.32(3) .
O009 C00B 1.241(18) .
O00A C00B 1.225(17) .
C00B C00G 1.50(2) .
C00C C00C 1.44(2) 7_565
C00C C00F 1.378(19) .
O00D C00H 1.24(3) .
O00E C00I 1.24(3) .
C00F C00J 1.351(17) .
C00G C00J 1.369(19) .
C00H C00O 1.46(3) .
C00I C00L 1.43(3) .
C00K C00N 1.38(3) .
C00K C00P 1.34(4) .
C00L C00M 1.34(3) .
C00M C00P 1.41(4) .
C00N C00Q 1.35(4) .
C00O C00R 1.35(4) .
C00Q C00R 1.38(4) .
